data_4024422
loop_
_publ_author_name
'Nai-Wen Tseng'
'Mark Lautens'

_publ_section_title
;
Rhodium-Catalyzed Vinylcyclopropanation/Cyclopentenation of Strained
Alkenes via a Sequential Carborhodation Process
;
_journal_name_full 'Journal of Organic Chemistry'
_journal_page_first 2521
_journal_page_last 2526
_journal_paper_doi 10.1021/jo900039g
_journal_volume 74
_journal_year 2009
_chemical_absolute_configuration ad
_chemical_formula_moiety 'C20 H23 Br O2'
_chemical_formula_sum 'C20 H23 Br O2'
_chemical_formula_weight 375.29
_chemical_name_systematic
; 
 ? 
;
_space_group_IT_number 19
_symmetry_cell_setting orthorhombic
_symmetry_space_group_name_Hall 'P 2ac 2ab'
_symmetry_space_group_name_H-M 'P 21 21 21'
_atom_sites_solution_hydrogens geom
_atom_sites_solution_primary direct
_atom_sites_solution_secondary difmap
_audit_creation_method SHELXL-97
_cell_angle_alpha 90.00
_cell_angle_beta 90.00
_cell_angle_gamma 90.00
_cell_formula_units_Z 4
_cell_length_a 6.9387(2)
_cell_length_b 13.8095(5)
_cell_length_c 18.6075(6)
_cell_measurement_reflns_used 8709
_cell_measurement_temperature 293(2)
_cell_measurement_theta_max 27.5
_cell_measurement_theta_min 2.6
_cell_volume 1782.97(10)
_computing_cell_refinement 'Denzo-SMN (Otwinowski & Minor, 1997)'
_computing_data_collection 'Collect (Nonius BV, 1997-2003)'
_computing_data_reduction Denzo-SMN
_computing_molecular_graphics 'SHELXTL V6.12'
_computing_publication_material 'SHELXTL V6.12'
_computing_structure_refinement 'SHELXTL V6.12(Sheldrick, 2001)'
_computing_structure_solution 'SIR-92 (Altomare et al., 1993)'
_diffrn_ambient_temperature 293(2)
_diffrn_detector_area_resol_mean 9
_diffrn_measured_fraction_theta_full 0.984
_diffrn_measured_fraction_theta_max 0.984
_diffrn_measurement_device_type 'Bruker-Nonius KappaCCD'
_diffrn_measurement_method '\f scans and \w scans with \k offsets'
_diffrn_radiation_monochromator graphite
_diffrn_radiation_source 'fine-focus sealed tube'
_diffrn_radiation_type MoK\a
_diffrn_radiation_wavelength 0.71073
_diffrn_reflns_av_R_equivalents 0.0304
_diffrn_reflns_av_sigmaI/netI 0.0475
_diffrn_reflns_limit_h_max 8
_diffrn_reflns_limit_h_min -8
_diffrn_reflns_limit_k_max 17
_diffrn_reflns_limit_k_min -13
_diffrn_reflns_limit_l_max 23
_diffrn_reflns_limit_l_min -23
_diffrn_reflns_number 8079
_diffrn_reflns_theta_full 27.49
_diffrn_reflns_theta_max 27.49
_diffrn_reflns_theta_min 2.64
_diffrn_standards_decay_% 0
_diffrn_standards_interval_count 0
_diffrn_standards_interval_time 0
_diffrn_standards_number 0
_exptl_absorpt_coefficient_mu 2.313
_exptl_absorpt_correction_T_max 0.635
_exptl_absorpt_correction_T_min 0.594
_exptl_absorpt_correction_type multi-scan
_exptl_absorpt_process_details
; 
multi-scan from symmetry-related measurements 
 Sortav (Blessing 1995) 
;
_exptl_crystal_colour colourless
_exptl_crystal_density_diffrn 1.398
_exptl_crystal_density_method 'not measured'
_exptl_crystal_description block
_exptl_crystal_F_000 776
_exptl_crystal_size_max 0.36
_exptl_crystal_size_mid 0.28
_exptl_crystal_size_min 0.20
_refine_diff_density_max 0.182
_refine_diff_density_min -0.236
_refine_diff_density_rms 0.037
_refine_ls_abs_structure_details 'Flack H D (1983), Acta Cryst. A39, 876-881'
_refine_ls_abs_structure_Flack 0.079(10)
_refine_ls_extinction_coef 0.0068(12)
_refine_ls_extinction_expression Fc^*^=kFc[1+0.001xFc^2^\l^3^/sin(2\q)]^-1/4^
_refine_ls_extinction_method SHELXL
_refine_ls_goodness_of_fit_ref 0.997
_refine_ls_hydrogen_treatment mixed
_refine_ls_matrix_type full
_refine_ls_number_parameters 209
_refine_ls_number_reflns 3765
_refine_ls_number_restraints 0
_refine_ls_restrained_S_all 0.997
_refine_ls_R_factor_all 0.0714
_refine_ls_R_factor_gt 0.0366
_refine_ls_shift/su_max 0.000
_refine_ls_shift/su_mean 0.000
_refine_ls_structure_factor_coef Fsqd
_refine_ls_weighting_details 'calc w=1/[\s^2^(Fo^2^)+(0.0354P)^2^+0.2211P] where P=(Fo^2^+2Fc^2^)/3'
_refine_ls_weighting_scheme calc
_refine_ls_wR_factor_gt 0.0747
_refine_ls_wR_factor_ref 0.0861
_reflns_number_gt 2538
_reflns_number_total 3765
_reflns_threshold_expression I>2\s(I)
_cod_data_source_file jo900039g_si_002.cif
_cod_data_source_block k0598
_cod_depositor_comments
;
The following automatic conversions were performed:
'_symmetry_cell_setting' value 'Orthorhombic' changed to 'orthorhombic'
according to '/home/saulius/struct/CIF-dictionaries/cif_core.dic'
dictionary named 'cif_core.dic' version 2.4.1 from 2010-06-29.

Automatic conversion script
Id: cif_fix_enum 1527 2010-12-29 10:47:43Z saulius 
;
_cod_database_code 4024422

loop_
_symmetry_equiv_pos_as_xyz
'x, y, z'
'-x+1/2, -y, z+1/2'
'x+1/2, -y+1/2, -z'
'-x, y+1/2, -z+1/2'

loop_
_atom_site_label
_atom_site_type_symbol
_atom_site_fract_x
_atom_site_fract_y
_atom_site_fract_z
_atom_site_U_iso_or_equiv
_atom_site_adp_type
_atom_site_occupancy
_atom_site_symmetry_multiplicity
_atom_site_calc_flag
_atom_site_refinement_flags
_atom_site_disorder_assembly
_atom_site_disorder_group
Br1 Br -0.19942(5) 0.93832(3) 0.71002(2) 0.08570(18) Uani 1 1 d . . .
O1 O 0.6104(3) 0.66364(16) 0.71783(11) 0.0648(6) Uani 1 1 d . . .
O2 O 0.4918(4) 0.6180(2) 0.82412(13) 0.0941(9) Uani 1 1 d . . .
C1 C 0.7781(4) 0.58223(19) 0.58761(14) 0.0485(6) Uani 1 1 d . . .
H1A H 0.6771 0.6316 0.5836 0.058 Uiso 1 1 calc R . .
C2 C 0.6827(4) 0.4824(2) 0.58152(14) 0.0519(7) Uani 1 1 d . . .
H2A H 0.7169 0.4417 0.6227 0.062 Uiso 1 1 calc R . .
C3 C 0.4632(4) 0.4833(2) 0.56997(17) 0.0611(8) Uani 1 1 d . . .
H3A H 0.3930 0.5285 0.6010 0.073 Uiso 1 1 calc R . .
C4 C 0.3870(6) 0.3807(3) 0.57106(19) 0.0851(12) Uani 1 1 d . . .
H4A H 0.2472 0.3801 0.5726 0.102 Uiso 1 1 calc R . .
H4B H 0.4365 0.3453 0.6121 0.102 Uiso 1 1 calc R . .
C5 C 0.4627(6) 0.3369(3) 0.4994(2) 0.0893(12) Uani 1 1 d . . .
H5A H 0.5470 0.2822 0.5081 0.107 Uiso 1 1 calc R . .
H5B H 0.3572 0.3166 0.4687 0.107 Uiso 1 1 calc R . .
C6 C 0.5730(5) 0.4218(3) 0.46647(17) 0.0672(9) Uani 1 1 d . . .
H6A H 0.5925 0.4171 0.4144 0.081 Uiso 1 1 calc R . .
C7 C 0.7580(4) 0.4367(2) 0.50984(16) 0.0588(7) Uani 1 1 d . . .
H7A H 0.8239 0.3750 0.5187 0.071 Uiso 1 1 calc R . .
C8 C 0.8939(4) 0.5113(3) 0.48175(18) 0.0607(8) Uani 1 1 d . . .
H8A H 0.9641 0.5033 0.4396 0.073 Uiso 1 1 calc R . .
C9 C 0.9056(4) 0.5894(2) 0.52188(16) 0.0521(7) Uani 1 1 d . . .
C10 C 0.4521(4) 0.5069(3) 0.48988(18) 0.0653(9) Uani 1 1 d . . .
H10A H 0.3216 0.5042 0.4713 0.078 Uiso 1 1 calc R . .
H10B H 0.5108 0.5687 0.4781 0.078 Uiso 1 1 calc R . .
C11 C 1.0259(5) 0.6774(2) 0.5083(2) 0.0736(10) Uani 1 1 d . . .
H11A H 1.0969 0.6692 0.4645 0.110 Uiso 1 1 calc R . .
H11B H 1.1142 0.6865 0.5475 0.110 Uiso 1 1 calc R . .
H11C H 0.9439 0.7331 0.5043 0.110 Uiso 1 1 calc R . .
C12 C 0.8852(4) 0.5983(2) 0.65847(17) 0.0613(8) Uani 1 1 d . . .
H12A H 0.9882 0.5511 0.6621 0.074 Uiso 1 1 calc R . .
H12B H 0.9438 0.6620 0.6576 0.074 Uiso 1 1 calc R . .
C13 C 0.7602(5) 0.5905(2) 0.72420(16) 0.0654(9) Uani 1 1 d . . .
H13A H 0.7032 0.5265 0.7272 0.078 Uiso 1 1 calc R . .
H13B H 0.8361 0.6016 0.7672 0.078 Uiso 1 1 calc R . .
C14 C 0.4818(5) 0.6669(2) 0.77111(16) 0.0606(8) Uani 1 1 d . . .
C15 C 0.3226(5) 0.7358(2) 0.75588(15) 0.0551(7) Uani 1 1 d . . .
C16 C 0.1689(5) 0.7399(3) 0.80283(16) 0.0715(10) Uani 1 1 d . . .
H16A H 0.1700 0.7017 0.8440 0.086 Uiso 1 1 calc R . .
C17 C 0.0142(5) 0.7996(3) 0.7898(2) 0.0720(9) Uani 1 1 d . . .
H17A H -0.0895 0.8010 0.8215 0.086 Uiso 1 1 calc R . .
C18 C 0.0146(5) 0.8575(2) 0.72901(17) 0.0614(8) Uani 1 1 d . . .
C19 C 0.1662(5) 0.8552(2) 0.68233(17) 0.0648(9) Uani 1 1 d . . .
H19A H 0.1653 0.8945 0.6417 0.078 Uiso 1 1 calc R . .
C20 C 0.3200(5) 0.7951(2) 0.69503(15) 0.0623(8) Uani 1 1 d . . .
H20A H 0.4229 0.7939 0.6630 0.075 Uiso 1 1 calc R . .

loop_
_atom_site_aniso_label
_atom_site_aniso_U_11
_atom_site_aniso_U_22
_atom_site_aniso_U_33
_atom_site_aniso_U_23
_atom_site_aniso_U_13
_atom_site_aniso_U_12
Br1 0.0682(2) 0.0875(3) 0.1015(3) -0.0166(2) -0.0051(2) 0.0054(2)
O1 0.0764(13) 0.0620(14) 0.0561(12) 0.0041(11) 0.0025(12) 0.0060(11)
O2 0.1013(19) 0.117(2) 0.0644(15) 0.0319(15) 0.0050(14) 0.0141(17)
C1 0.0453(14) 0.0419(16) 0.0584(15) 0.0009(12) -0.0021(13) 0.0034(13)
C2 0.0555(16) 0.0460(16) 0.0542(15) 0.0054(12) -0.0099(16) -0.0007(15)
C3 0.0502(16) 0.066(2) 0.067(2) -0.0024(16) 0.0074(15) -0.0087(16)
C4 0.079(2) 0.103(3) 0.074(2) 0.014(2) -0.003(2) -0.038(2)
C5 0.087(3) 0.082(3) 0.099(3) -0.016(2) -0.008(2) -0.028(2)
C6 0.0624(19) 0.075(3) 0.0641(18) -0.0122(18) 0.0008(15) -0.0166(18)
C7 0.0504(16) 0.0488(17) 0.0771(18) -0.0102(16) -0.0048(14) 0.0062(14)
C8 0.0400(14) 0.072(2) 0.070(2) -0.0101(18) 0.0055(15) 0.0058(15)
C9 0.0395(14) 0.0512(19) 0.0657(18) 0.0002(15) -0.0039(13) 0.0024(12)
C10 0.0455(16) 0.083(3) 0.068(2) 0.0104(18) -0.0080(16) -0.0028(17)
C11 0.067(2) 0.066(2) 0.088(2) 0.008(2) 0.003(2) -0.0120(18)
C12 0.0575(16) 0.058(2) 0.0687(19) -0.0072(15) -0.0151(16) 0.0002(14)
C13 0.077(2) 0.061(2) 0.0576(17) 0.0004(15) -0.0164(15) 0.0069(15)
C14 0.075(2) 0.058(2) 0.0488(18) -0.0004(15) -0.0086(17) -0.0138(17)
C15 0.0631(18) 0.0557(18) 0.0466(15) -0.0074(13) 0.0053(16) -0.0121(16)
C16 0.087(3) 0.080(2) 0.0474(17) 0.0041(15) 0.0080(19) -0.011(2)
C17 0.070(2) 0.082(2) 0.064(2) -0.011(2) 0.014(2) -0.0044(18)
C18 0.0595(18) 0.057(2) 0.068(2) -0.0121(16) 0.0006(17) -0.0067(15)
C19 0.067(2) 0.064(2) 0.0636(18) 0.0061(15) 0.0022(17) -0.0024(16)
C20 0.0634(18) 0.067(2) 0.0566(17) 0.0046(14) 0.0060(17) -0.0073(17)

loop_
_atom_type_symbol
_atom_type_description
_atom_type_scat_dispersion_real
_atom_type_scat_dispersion_imag
_atom_type_scat_source
C C 0.0033 0.0016 'International Tables Vol C Tables 4.2.6.8 and 6.1.1.4'
H H 0.0000 0.0000 'International Tables Vol C Tables 4.2.6.8 and 6.1.1.4'
Br Br -0.2901 2.4595 'International Tables Vol C Tables 4.2.6.8 and 6.1.1.4'
O O 0.0106 0.0060 'International Tables Vol C Tables 4.2.6.8 and 6.1.1.4'

loop_
_geom_angle_atom_site_label_1
_geom_angle_atom_site_label_2
_geom_angle_atom_site_label_3
_geom_angle
_geom_angle_site_symmetry_1
_geom_angle_site_symmetry_3
_geom_angle_publ_flag
C14 O1 C13 116.2(2) . . ?
C9 C1 C12 113.8(2) . . ?
C9 C1 C2 104.6(2) . . ?
C12 C1 C2 113.8(2) . . ?
C1 C2 C3 115.5(3) . . ?
C1 C2 C7 106.4(2) . . ?
C3 C2 C7 102.4(2) . . ?
C4 C3 C10 101.3(3) . . ?
C4 C3 C2 109.7(3) . . ?
C10 C3 C2 100.8(2) . . ?
C3 C4 C5 103.6(3) . . ?
C6 C5 C4 102.4(3) . . ?
C10 C6 C5 101.7(3) . . ?
C10 C6 C7 102.1(2) . . ?
C5 C6 C7 108.1(3) . . ?
C8 C7 C6 116.0(3) . . ?
C8 C7 C2 103.3(3) . . ?
C6 C7 C2 102.9(2) . . ?
C9 C8 C7 114.0(3) . . ?
C8 C9 C11 127.3(3) . . ?
C8 C9 C1 111.7(3) . . ?
C11 C9 C1 121.1(3) . . ?
C6 C10 C3 95.0(3) . . ?
C13 C12 C1 114.3(2) . . ?
O1 C13 C12 107.2(2) . . ?
O2 C14 O1 123.6(3) . . ?
O2 C14 C15 124.2(3) . . ?
O1 C14 C15 112.1(3) . . ?
C16 C15 C20 118.6(3) . . ?
C16 C15 C14 118.7(3) . . ?
C20 C15 C14 122.7(3) . . ?
C17 C16 C15 121.2(3) . . ?
C16 C17 C18 119.2(3) . . ?
C19 C18 C17 120.5(3) . . ?
C19 C18 Br1 120.0(3) . . ?
C17 C18 Br1 119.5(2) . . ?
C18 C19 C20 120.3(3) . . ?
C19 C20 C15 120.3(3) . . ?

loop_
_geom_bond_atom_site_label_1
_geom_bond_atom_site_label_2
_geom_bond_distance
_geom_bond_site_symmetry_2
_geom_bond_publ_flag
Br1 C18 1.891(3) . ?
O1 C14 1.335(4) . ?
O1 C13 1.454(4) . ?
O2 C14 1.197(4) . ?
C1 C9 1.513(4) . ?
C1 C12 1.530(4) . ?
C1 C2 1.533(4) . ?
C2 C3 1.539(4) . ?
C2 C7 1.565(4) . ?
C3 C4 1.512(5) . ?
C3 C10 1.527(4) . ?
C4 C5 1.556(5) . ?
C5 C6 1.529(5) . ?
C6 C10 1.508(5) . ?
C6 C7 1.530(4) . ?
C7 C8 1.492(4) . ?
C8 C9 1.314(4) . ?
C9 C11 1.496(4) . ?
C12 C13 1.503(4) . ?
C14 C15 1.484(5) . ?
C15 C16 1.380(4) . ?
C15 C20 1.398(4) . ?
C16 C17 1.374(5) . ?
C17 C18 1.386(5) . ?
C18 C19 1.365(4) . ?
C19 C20 1.372(5) . ?

loop_
_cod_related_entry_id
_cod_related_entry_database
_cod_related_entry_code
1 ChemSpider 30658921
